data_4106492
loop_
_publ_author_name
'Stefan J. Sedlmaier'
'Markus D\"oblinger'
'Oliver Oeckler'
'Johannes Weber'
'J\"orn Schmedt auf der G\"unne'
'Wolfgang Schnick'

_publ_contact_author
;
 Prof. Dr. Wolfgang Schnick
 Department Chemie
 Ludwig-Maximilians-Universit\"at M\"unchen
 Butenandtstr. 5-13 (D)
 D-81377 Munich, Germany
;
_publ_contact_author_email wolfgang.schnick@uni-muenchen.de
_publ_contact_author_fax +49/89/2180-77440
_publ_contact_author_phone +49/89/2180-77436
_publ_section_title
;
 Unprecedented Zeolite-Like Framework Topology Constructed from Cages with
 3-Rings in a Barium Oxonitridophosphate
;
_journal_name_full 'Journal of the American Chemical Society'
_journal_page_first 12069
_journal_page_last 12078
_journal_paper_doi 10.1021/ja202159e
_journal_volume 133
_journal_year 2011
_chemical_formula_moiety 'Ba19 Cl12.54 N61.46 O10.54 P36'
_chemical_formula_sum 'Ba19 Cl12.54 N61.46 O10.54 P36'
_chemical_formula_weight 5198.4143
_chemical_name_common 'Barium oxonitridophosphate chloride'
_chemical_name_systematic
; 
Barium oxonitridophosphate chloride 
;
_space_group_IT_number 226
_symmetry_cell_setting cubic
_symmetry_Int_Tables_number 226
_symmetry_space_group_name_Hall '-F 4a 2 3'
_symmetry_space_group_name_H-M 'F m -3 c'
_audit_creation_method 'TOPAS ACADEMIC 4.1 + PLATON'
_cell_angle_alpha 90.0
_cell_angle_beta 90.0
_cell_angle_gamma 90.0
_cell_formula_units_Z 8
_cell_length_a 26.8541(3)
_cell_length_b 26.8541(3)
_cell_length_c 26.8541(3)
_cell_measurement_temperature 298(2)
_cell_volume 19365.6(4)
_computing_molecular_graphics 'Diamond 3.0'
_computing_publication_material 'TOPAS ACADEMIC 4.1'
_computing_structure_refinement 'TOPAS ACADEMIC 4.1'
_computing_structure_solution 'TOPAS ACADEMIC 4.1'
_diffrn_measurement_device_type 'ID31, ESRF (Grenoble)'
_diffrn_radiation_monochromator Si-111
_diffrn_radiation_polarisn_ratio 0
_diffrn_radiation_probe x-ray
_diffrn_radiation_type synchrotron
_diffrn_radiation_wavelength 0.39997963
_exptl_absorpt_coefficient_mu 1.882(1)
_exptl_absorpt_correction_type sphere
_exptl_absorpt_process_details
;

;
_exptl_crystal_density_diffrn 3.566(2)
_exptl_crystal_density_meas ?
_exptl_crystal_density_method none
_exptl_crystal_F_000 18569
_pd_calc_method 'Rietveld Refinement'
_pd_char_colour colorless
_pd_char_particle_morphology powder
_pd_meas_number_of_points 22000
_pd_proc_info_excluded_regions
;
from  2.80  to  2.87  2 theta
from  3.02  to  3.28  2 theta
from  3.56  to  3.64  2 theta
from  4.40  to  4.61  2 theta
from  5.22  to  5.36  2 theta
from  5.44  to  5.64  2 theta
from  5.69  to  5.86  2 theta
from  6.45  to  6.71  2 theta
from  7.09  to  7.17  2 theta
from  7.48  to  7.71  2 theta
from  8.05  to  8.07  2 theta
from  8.19  to  8.27  2 theta
from 11.68  to 11.74  2 theta
;
_pd_proc_ls_prof_R_factor 0.09060
_pd_proc_ls_prof_wR_factor 0.12145
_pd_proc_number_of_points 22000
_refine_ls_goodness_of_fit_all 5.172
_refine_ls_matrix_type full
_refine_ls_number_constraints 15
_refine_ls_number_parameters 80
_refine_ls_number_restraints 3
_refine_ls_R_Fsqd_factor 0.07700
_refine_ls_shift/su_max 0.00
_refine_ls_shift/su_mean 0.00
_reflns_d_resolution_high 0.51719
_reflns_d_resolution_low 13.42704
_reflns_limit_h_max 51
_reflns_limit_h_min 0
_reflns_limit_k_max 50
_reflns_limit_k_min 0
_reflns_limit_l_max 50
_reflns_limit_l_min 0
_reflns_number_total 3211
_cod_data_source_file ja202159e_si_002.cif
_cod_data_source_block BaPONCl_Fm-3c
_cod_depositor_comments
;
The following automatic conversions were performed:

'_exptl_crystal_density_meas' value 'none' was changed to '?' - the
value is perceived as not measured.

Automatic conversion script
Id: cif_fix_values 3008 2015-01-20 13:52:24Z robertas 
;
_cod_original_cell_volume 19365.6(6)
_cod_original_sg_symbol_Hall '-F 4c 2 3'
_cod_database_code 4106492
_solution_special_details
; 
A structure solution was performed with the TOPAS package 
using the charge-flipping algorithm and difference fourier
syntheses
;
_pd_proc_ls_prof_r_expected 0.02348

loop_
_symmetry_equiv_pos_as_xyz
x,y,z
-y,x,1/2+z
-x,-y,z
y,-x,1/2+z
x,-y,-z
y,x,1/2-z
-x,y,-z
-y,-x,1/2-z
z,x,y
-x,z,1/2+y
-z,-x,y
x,-z,1/2+y
z,-x,-y
x,z,1/2-y
-z,x,-y
-x,-z,1/2-y
y,z,x
1/2-z,-y,-x
1/2-z,y,x
1/2+z,y,-x
1/2+z,-y,x
y,1/2-z,1/2-x
-y,1/2-z,1/2+x
-y,1/2+z,1/2-x
-x,-y,-z
y,-x,1/2-z
x,y,-z
-y,x,1/2-z
-x,y,z
-y,-x,1/2+z
x,-y,z
y,x,1/2+z
-z,-x,-y
x,-z,1/2-y
z,x,-y
-x,z,1/2-y
-z,x,y
-x,-z,1/2+y
z,-x,y
x,z,1/2+y
-y,-z,-x
1/2+z,y,x
1/2+z,-y,-x
1/2-z,-y,x
1/2-z,y,-x
-y,1/2+z,1/2+x
y,1/2+z,1/2-x
y,1/2-z,1/2+x
x,1/2+y,1/2+z
-y,1/2+x,z
-x,1/2-y,1/2+z
y,1/2-x,z
x,1/2-y,1/2-z
y,1/2+x,-z
-x,1/2+y,1/2-z
-y,1/2-x,-z
z,1/2+x,1/2+y
-x,1/2+z,y
-z,1/2-x,1/2+y
x,1/2-z,y
z,1/2-x,1/2-y
x,1/2+z,-y
-z,1/2+x,1/2-y
-x,1/2-z,-y
y,1/2+z,1/2+x
1/2-z,1/2-y,1/2-x
1/2-z,1/2+y,1/2+x
1/2+z,1/2+y,1/2-x
1/2+z,1/2-y,1/2+x
y,-z,-x
-y,-z,x
-y,z,-x
-x,1/2-y,1/2-z
y,1/2-x,-z
x,1/2+y,1/2-z
-y,1/2+x,-z
-x,1/2+y,1/2+z
-y,1/2-x,z
x,1/2-y,1/2+z
y,1/2+x,z
-z,1/2-x,1/2-y
x,1/2-z,-y
z,1/2+x,1/2-y
-x,1/2+z,-y
-z,1/2+x,1/2+y
-x,1/2-z,y
z,1/2-x,1/2+y
x,1/2+z,y
-y,1/2-z,1/2-x
1/2+z,1/2+y,1/2+x
1/2+z,1/2-y,1/2-x
1/2-z,1/2-y,1/2+x
1/2-z,1/2+y,1/2-x
-y,z,x
y,z,-x
y,-z,x
1/2+x,y,1/2+z
1/2-y,x,z
1/2-x,-y,1/2+z
1/2+y,-x,z
1/2+x,-y,1/2-z
1/2+y,x,-z
1/2-x,y,1/2-z
1/2-y,-x,-z
1/2+z,x,1/2+y
1/2-x,z,y
1/2-z,-x,1/2+y
1/2+x,-z,y
1/2+z,-x,1/2-y
1/2+x,z,-y
1/2-z,x,1/2-y
1/2-x,-z,-y
1/2+y,z,1/2+x
-z,-y,1/2-x
-z,y,1/2+x
z,y,1/2-x
z,-y,1/2+x
1/2+y,1/2-z,-x
1/2-y,1/2-z,x
1/2-y,1/2+z,-x
1/2-x,-y,1/2-z
1/2+y,-x,-z
1/2+x,y,1/2-z
1/2-y,x,-z
1/2-x,y,1/2+z
1/2-y,-x,z
1/2+x,-y,1/2+z
1/2+y,x,z
1/2-z,-x,1/2-y
1/2+x,-z,-y
1/2+z,x,1/2-y
1/2-x,z,-y
1/2-z,x,1/2+y
1/2-x,-z,y
1/2+z,-x,1/2+y
1/2+x,z,y
1/2-y,-z,1/2-x
z,y,1/2+x
z,-y,1/2-x
-z,-y,1/2+x
-z,y,1/2-x
1/2-y,1/2+z,x
1/2+y,1/2+z,-x
1/2+y,1/2-z,x
1/2+x,1/2+y,z
1/2-y,1/2+x,1/2+z
1/2-x,1/2-y,z
1/2+y,1/2-x,1/2+z
1/2+x,1/2-y,-z
1/2+y,1/2+x,1/2-z
1/2-x,1/2+y,-z
1/2-y,1/2-x,1/2-z
1/2+z,1/2+x,y
1/2-x,1/2+z,1/2+y
1/2-z,1/2-x,y
1/2+x,1/2-z,1/2+y
1/2+z,1/2-x,-y
1/2+x,1/2+z,1/2-y
1/2-z,1/2+x,-y
1/2-x,1/2-z,1/2-y
1/2+y,1/2+z,x
-z,1/2-y,-x
-z,1/2+y,x
z,1/2+y,-x
z,1/2-y,x
1/2+y,-z,1/2-x
1/2-y,-z,1/2+x
1/2-y,z,1/2-x
1/2-x,1/2-y,-z
1/2+y,1/2-x,1/2-z
1/2+x,1/2+y,-z
1/2-y,1/2+x,1/2-z
1/2-x,1/2+y,z
1/2-y,1/2-x,1/2+z
1/2+x,1/2-y,z
1/2+y,1/2+x,1/2+z
1/2-z,1/2-x,-y
1/2+x,1/2-z,1/2-y
1/2+z,1/2+x,-y
1/2-x,1/2+z,1/2-y
1/2-z,1/2+x,y
1/2-x,1/2-z,1/2+y
1/2+z,1/2-x,y
1/2+x,1/2+z,1/2+y
1/2-y,1/2-z,-x
z,1/2+y,x
z,1/2-y,-x
-z,1/2-y,x
-z,1/2+y,-x
1/2-y,z,1/2+x
1/2+y,z,1/2-x
1/2+y,-z,1/2+x

loop_
_atom_site_label
_atom_site_type_symbol
_atom_site_symmetry_multiplicity
_atom_site_Wyckoff_symbol
_atom_site_fract_x
_atom_site_fract_y
_atom_site_fract_z
_atom_site_U_iso_or_equiv
_atom_site_occupancy
Ba1 Ba 48 48f 0.10548(8) 0.25 0.25 0.0289(6) 1
Ba2 Ba 96 96i 0 0.14017(6) 0.13339(6) 0.0387(6) 1
Ba3 Ba 8 8b 0 0 0 0.0197(16) 1
P1 P 192 192j 0.62375(11) 0.61824(10) 0.69618(9) 0.0074(9) 1
P2 P 96 96h 0.25 0.94411(9) 0.94411(9) 0.0229(20) 1
Cl1 Cl 64 64g 0.06886(12) 0.06886(12) 0.06886(12) 0.0145(14) 1
Cl2 Cl 96 96i 0.29686(47) 0 0.75929(67) 0.0145(14) 0.378(5)
N1 N 96 96i 0 0.93313(15) 0.73366(18) 0.0324(25) 0.854(5)
O1 O 96 96i 0 0.93313(15) 0.73366(18) 0.0324(25) 0.146(5)
N2 N 192 192j 0.33335(14) 0.32914(13) 0.40254(12) 0.0324(25) 0.854(5)
O2 O 192 192j 0.33335(14) 0.32914(13) 0.40254(12) 0.0324(25) 0.146(5)
N3 N 96 96h 0.25 0.85913(17) 0.85913(17) 0.0324(25) 0.854(5)
O3 O 96 96h 0.25 0.85913(17) 0.85913(17) 0.0324(25) 0.146(5)
N4 N 192 192j 0.58401(13) 0.57118(14) 0.69843(11) 0.0324(25) 0.854(5)
O4 O 192 192j 0.58401(13) 0.57118(14) 0.69843(11) 0.0324(25) 0.146(5)

loop_
_atom_type_symbol
_atom_type_description
_atom_type_scat_dispersion_real
_atom_type_scat_dispersion_imag
_atom_type_scat_source
P P 0.1023 0.0942 'International Tables Vol C Tables 4.2.6.8 and 6.1.1.4'
O O 0.0106 0.0060 'International Tables Vol C Tables 4.2.6.8 and 6.1.1.4'
N N 0.0061 0.0033 'International Tables Vol C Tables 4.2.6.8 and 6.1.1.4'
Cl Cl 0.1484 0.1585 'International Tables Vol C Tables 4.2.6.8 and 6.1.1.4'
Ba Ba -0.3244 2.2819 'International Tables Vol C Tables 4.2.6.8 and 6.1.1.4'

loop_
_geom_angle_atom_site_label_1
_geom_angle_atom_site_label_2
_geom_angle_atom_site_label_3
_geom_angle
_geom_angle_site_symmetry_1
_geom_angle_site_symmetry_3
_geom_angle_publ_flag
Cl2 Cl2 Cl2 90.0(10) 20_456 115_655 yes
N2 P1 N4 105.3(2) 41_666 . yes
N2 P1 N2 114.4(2) 33_666 41_666 yes
N2 P1 N4 110.2(2) 33_666 . yes
N4 P2 N4 119.3(2) 81_666 91_466 yes
P2 N1 P2 141.2(4) 72_656 95_456 yes
P2 N1 P2 141.2(4) 72_656 95_456 yes
P1 N2 P1 125.4(2) 33_666 41_666 yes
P1 N2 P1 125.4(2) 33_666 41_666 yes
P1 N3 P1 124.8(4) 81_666 91_466 yes
P1 N3 P1 124.8(4) 81_666 91_466 yes

loop_
_geom_bond_atom_site_label_1
_geom_bond_atom_site_label_2
_geom_bond_distance
_geom_bond_site_symmetry_2
_geom_bond_publ_flag
Cl2 Cl2 1.82(2) 115_655 yes
Cl2 Cl2 1.82(2) 20_456 yes
P1 N4 1.653(4) . yes
P1 N2 1.627(4) 33_666 yes
P1 N4 1.653(4) . yes
P1 N2 1.596(4) 41_666 yes
P2 N4 1.630(3) 91_466 yes
P2 N4 1.630(3) 81_666 yes
